data_2311700
loop_
_publ_author_name
'Wijethunga, Tharanga K.'
'\/Dakovi\'c, Marijana'
'Desper, John'
'Aaker\"oy, Christer B'

_publ_section_title
;
 A new tecton with parallel halogen-bond donors: a path to supramolecular
 rectangles.
;
_journal_issue 'Pt 2'
_journal_name_full 'Acta crystallographica Section B, Structural science, crystal engineering and materials'
_journal_page_first 163
_journal_page_last 167
_journal_paper_doi 10.1107/S2052520616016450
_journal_volume 73
_journal_year 2017
_chemical_formula_moiety
;
(C18 H8 I2) (C12 H10 N2)
;
_chemical_formula_sum 'C30 H18 I2 N2'
_chemical_formula_weight 660.26
_chemical_name_systematic
;
TW-10-15 1,8-di(iodoethynyl)anthracene, 1,2-bis(4-pyridyl)ethylene
;
_space_group_crystal_system monoclinic
_space_group_IT_number 14
_space_group_name_Hall '-P 2ybc'
_space_group_name_H-M_alt 'P 1 21/c 1'
_atom_sites_solution_hydrogens geom
_audit_creation_method SHELXL-2013
_cell_angle_alpha 90
_cell_angle_beta 109.397(3)
_cell_angle_gamma 90
_cell_formula_units_Z 4
_cell_length_a 14.4231(12)
_cell_length_b 13.6011(11)
_cell_length_c 13.4798(10)
_cell_measurement_reflns_used 8149
_cell_measurement_temperature 120(2)
_cell_measurement_theta_max 30.24
_cell_measurement_theta_min 2.19
_cell_volume 2494.2(3)
_computing_cell_refinement 'Bruker SAINT'
_computing_data_collection 'Bruker APEX2'
_computing_data_reduction 'Bruker SAINT'
_computing_molecular_graphics 'Bruker SHELXTL'
_computing_publication_material 'Bruker SHELXTL'
_computing_structure_refinement 'SHELXL-2013 (Sheldrick, 2013)'
_computing_structure_solution 'SHELXS-97 (Sheldrick 2008)'
_diffrn_ambient_temperature 120(2)
_diffrn_measured_fraction_theta_full 0.996
_diffrn_measured_fraction_theta_max 0.987
_diffrn_measurement_device_type 'Bruker APEX-II CCD'
_diffrn_measurement_method '\f and \w scans'
_diffrn_radiation_type MoK\a
_diffrn_radiation_wavelength 0.71073
_diffrn_reflns_av_R_equivalents 0.0620
_diffrn_reflns_limit_h_max 20
_diffrn_reflns_limit_h_min -20
_diffrn_reflns_limit_k_max 19
_diffrn_reflns_limit_k_min -19
_diffrn_reflns_limit_l_max 19
_diffrn_reflns_limit_l_min -19
_diffrn_reflns_number 28574
_diffrn_reflns_theta_full 30.000
_diffrn_reflns_theta_max 30.567
_diffrn_reflns_theta_min 2.117
_exptl_absorpt_coefficient_mu 2.543
_exptl_absorpt_correction_T_max 0.862
_exptl_absorpt_correction_T_min 0.485
_exptl_absorpt_correction_type multi-scan
_exptl_absorpt_process_details SADABS
_exptl_crystal_colour yellow
_exptl_crystal_density_diffrn 1.758
_exptl_crystal_description plate
_exptl_crystal_F_000 1272
_exptl_crystal_size_max 0.420
_exptl_crystal_size_mid 0.200
_exptl_crystal_size_min 0.060
_refine_diff_density_max 4.195
_refine_diff_density_min -1.342
_refine_ls_extinction_method none
_refine_ls_goodness_of_fit_ref 1.006
_refine_ls_hydrogen_treatment constr
_refine_ls_matrix_type full
_refine_ls_number_parameters 307
_refine_ls_number_reflns 7557
_refine_ls_number_restraints 0
_refine_ls_restrained_S_all 1.006
_refine_ls_R_factor_all 0.0949
_refine_ls_R_factor_gt 0.0580
_refine_ls_shift/su_max 0.001
_refine_ls_shift/su_mean 0.000
_refine_ls_structure_factor_coef Fsqd
_refine_ls_weighting_details 'w=1/[\s^2^(Fo^2^)+(0.0900P)^2^] where P=(Fo^2^+2Fc^2^)/3'
_refine_ls_weighting_scheme calc
_refine_ls_wR_factor_gt 0.1389
_refine_ls_wR_factor_ref 0.1619
_reflns_number_gt 4840
_reflns_number_total 7557
_reflns_threshold_expression 'I > 2\s(I)'
_cod_data_source_file ao5017sup1.cif
_cod_data_source_block DIEABpen
_cod_original_sg_symbol_H-M 'P 21/c'
_cod_database_code 2311700
_shelx_space_group_comment
;
The symmetry employed for this shelxl refinement is uniquely defined
by the following loop, which should always be used as a source of
symmetry information in preference to the above space-group names.
They are only intended as comments.
;
_shelx_estimated_absorpt_t_min 0.415
_shelx_estimated_absorpt_t_max 0.862
_shelxl_version_number .2013

loop_
_space_group_symop_operation_xyz
'x, y, z'
'-x, y+1/2, -z+1/2'
'-x, -y, -z'
'x, -y-1/2, z-1/2'

loop_
_atom_site_type_symbol
_atom_site_label
_atom_site_fract_x
_atom_site_fract_y
_atom_site_fract_z
_atom_site_U_iso_or_equiv
_atom_site_adp_type
_atom_site_calc_flag
_atom_site_occupancy
C C11 0.4352(4) 0.3798(4) 0.9798(4) 0.0317(10) Uani d 1
C C12 0.4634(3) 0.3164(4) 0.9077(4) 0.0308(10) Uani d 1
C C13 0.5325(4) 0.2456(4) 0.9458(4) 0.0375(11) Uani d 1
H H13 0.5497 0.2035 0.8984 0.045 Uiso calc 1
C C14 0.5796(4) 0.2340(4) 1.0564(4) 0.0373(11) Uani d 1
H H14 0.6277 0.1841 1.0818 0.045 Uiso calc 1
C C15 0.5564(4) 0.2933(4) 1.1256(4) 0.0351(11) Uani d 1
H H15 0.5887 0.2845 1.1989 0.042 Uiso calc 1
C C16 0.4844(4) 0.3682(4) 1.0901(4) 0.0333(11) Uani d 1
C C17 0.4604(4) 0.4315(4) 1.1594(4) 0.0330(11) Uani d 1
H H17 0.4944 0.4255 1.2328 0.040 Uiso calc 1
C C18 0.3884(4) 0.5027(4) 1.1242(4) 0.0320(10) Uani d 1
C C19 0.3630(4) 0.5666(4) 1.1949(4) 0.0356(11) Uani d 1
H H19 0.3972 0.5626 1.2683 0.043 Uiso calc 1
C C20 0.2896(4) 0.6334(4) 1.1568(4) 0.0354(11) Uani d 1
H H20 0.2721 0.6739 1.2052 0.042 Uiso calc 1
C C21 0.2384(4) 0.6451(4) 1.0486(4) 0.0390(12) Uani d 1
H H21 0.1879 0.6930 1.0247 0.047 Uiso calc 1
C C22 0.2629(4) 0.5854(4) 0.9770(4) 0.0310(10) Uani d 1
C C23 0.3386(4) 0.5124(3) 1.0133(4) 0.0303(10) Uani d 1
C C24 0.3645(3) 0.4512(3) 0.9438(3) 0.0287(10) Uani d 1
H H24 0.3327 0.4589 0.8702 0.034 Uiso calc 1
C C31 0.4168(4) 0.3305(4) 0.7966(4) 0.0339(11) Uani d 1
C C32 0.3762(4) 0.3456(4) 0.7040(4) 0.0376(12) Uani d 1
I I1 0.30702(3) 0.36848(3) 0.54898(2) 0.03563(12) Uani d 1
C C41 0.2150(4) 0.5969(4) 0.8661(4) 0.0350(11) Uani d 1
C C42 0.1801(4) 0.6043(4) 0.7715(4) 0.0365(11) Uani d 1
I I2 0.12471(3) 0.61993(2) 0.61420(3) 0.03521(12) Uani d 1
N N51 0.2070(4) 0.3868(3) 0.3350(4) 0.0410(11) Uani d 1
C C52 0.1112(4) 0.4028(4) 0.2926(4) 0.0412(13) Uani d 1
H H52 0.0749 0.4170 0.3383 0.049 Uiso calc 1
C C53 0.0612(4) 0.4000(4) 0.1855(4) 0.0378(12) Uani d 1
H H53 -0.0076 0.4115 0.1590 0.045 Uiso calc 1
C C54 0.1135(4) 0.3797(3) 0.1161(4) 0.0288(10) Uani d 1
C C55 0.2127(4) 0.3621(4) 0.1615(4) 0.0369(12) Uani d 1
H H55 0.2511 0.3461 0.1185 0.044 Uiso calc 1
C C56 0.2566(4) 0.3675(4) 0.2692(4) 0.0385(12) Uani d 1
H H56 0.3254 0.3569 0.2981 0.046 Uiso calc 1
C C57 0.0598(4) 0.3758(3) 0.0033(4) 0.0337(11) Uani d 1
H H57 -0.0094 0.3849 -0.0191 0.040 Uiso calc 1
N N61 -0.0448(4) 0.3520(3) -0.4024(4) 0.0395(10) Uani d 1
C C62 0.0518(4) 0.3542(4) -0.3613(4) 0.0377(12) Uani d 1
H H62 0.0891 0.3545 -0.4077 0.045 Uiso calc 1
C C63 0.1018(4) 0.3561(4) -0.2540(4) 0.0374(12) Uani d 1
H H63 0.1716 0.3577 -0.2285 0.045 Uiso calc 1
C C64 0.0498(4) 0.3558(4) -0.1838(4) 0.0329(11) Uani d 1
C C65 -0.0532(4) 0.3533(4) -0.2285(4) 0.0375(12) Uani d 1
H H65 -0.0935 0.3532 -0.1852 0.045 Uiso calc 1
C C66 -0.0940(5) 0.3511(4) -0.3350(4) 0.0451(14) Uani d 1
H H66 -0.1636 0.3487 -0.3636 0.054 Uiso calc 1
C C67 0.1014(4) 0.3601(4) -0.0712(4) 0.0349(11) Uani d 1
H H67 0.1707 0.3510 -0.0481 0.042 Uiso calc 1

loop_
_atom_site_aniso_label
_atom_site_aniso_U_11
_atom_site_aniso_U_22
_atom_site_aniso_U_33
_atom_site_aniso_U_12
_atom_site_aniso_U_13
_atom_site_aniso_U_23
C11 0.040(3) 0.027(2) 0.027(2) -0.002(2) 0.0095(19) -0.0016(19)
C12 0.037(3) 0.026(2) 0.028(2) -0.007(2) 0.0099(19) 0.0009(19)
C13 0.049(3) 0.027(3) 0.036(3) -0.001(2) 0.014(2) -0.002(2)
C14 0.045(3) 0.033(3) 0.033(3) 0.005(2) 0.011(2) 0.007(2)
C15 0.042(3) 0.031(3) 0.028(2) -0.002(2) 0.005(2) 0.003(2)
C16 0.037(3) 0.033(3) 0.029(2) -0.004(2) 0.0102(19) 0.003(2)
C17 0.044(3) 0.029(3) 0.024(2) -0.005(2) 0.010(2) 0.001(2)
C18 0.043(3) 0.028(2) 0.024(2) -0.002(2) 0.0086(19) -0.0012(19)
C19 0.048(3) 0.032(3) 0.025(2) -0.008(2) 0.009(2) -0.001(2)
C20 0.041(3) 0.033(3) 0.032(3) -0.006(2) 0.012(2) -0.005(2)
C21 0.046(3) 0.030(3) 0.039(3) 0.000(2) 0.012(2) -0.004(2)
C22 0.043(3) 0.024(2) 0.024(2) -0.007(2) 0.0082(19) -0.0014(19)
C23 0.040(3) 0.024(2) 0.025(2) -0.005(2) 0.0079(19) 0.0033(18)
C24 0.041(3) 0.024(2) 0.018(2) -0.004(2) 0.0056(18) 0.0005(17)
C31 0.041(3) 0.028(3) 0.032(3) 0.002(2) 0.012(2) -0.003(2)
C32 0.044(3) 0.033(3) 0.037(3) -0.001(2) 0.015(2) -0.007(2)
I1 0.0478(2) 0.0319(2) 0.02546(17) 0.00177(14) 0.00985(14) -0.00102(13)
C41 0.048(3) 0.022(2) 0.032(3) -0.004(2) 0.009(2) -0.003(2)
C42 0.042(3) 0.026(3) 0.037(3) 0.000(2) 0.006(2) -0.001(2)
I2 0.0513(2) 0.02436(18) 0.02676(18) -0.00057(14) 0.00865(14) 0.00173(12)
N51 0.060(3) 0.030(2) 0.030(2) 0.001(2) 0.012(2) 0.0016(19)
C52 0.056(3) 0.039(3) 0.031(3) 0.006(3) 0.017(2) -0.002(2)
C53 0.042(3) 0.035(3) 0.036(3) 0.002(2) 0.013(2) 0.001(2)
C54 0.039(3) 0.021(2) 0.026(2) -0.0052(19) 0.0100(19) 0.0014(18)
C55 0.046(3) 0.034(3) 0.028(2) 0.000(2) 0.010(2) 0.000(2)
C56 0.051(3) 0.031(3) 0.030(3) -0.001(2) 0.007(2) 0.005(2)
C57 0.047(3) 0.018(2) 0.030(2) -0.006(2) 0.005(2) 0.0017(19)
N61 0.058(3) 0.027(2) 0.031(2) -0.004(2) 0.011(2) -0.0023(18)
C62 0.052(3) 0.030(3) 0.030(3) -0.001(2) 0.013(2) 0.004(2)
C63 0.050(3) 0.024(2) 0.036(3) -0.001(2) 0.012(2) 0.000(2)
C64 0.049(3) 0.019(2) 0.029(2) 0.001(2) 0.010(2) 0.0023(19)
C65 0.046(3) 0.033(3) 0.032(3) -0.003(2) 0.011(2) 0.000(2)
C66 0.062(4) 0.039(3) 0.034(3) 0.007(3) 0.015(3) 0.001(2)
C67 0.042(3) 0.030(3) 0.029(2) -0.004(2) 0.007(2) 0.003(2)

loop_
_atom_type_symbol
_atom_type_description
_atom_type_scat_dispersion_real
_atom_type_scat_dispersion_imag
_atom_type_scat_source
C C 0.0033 0.0016 'International Tables Vol C Tables 4.2.6.8 and 6.1.1.4'
H H 0.0000 0.0000 'International Tables Vol C Tables 4.2.6.8 and 6.1.1.4'
N N 0.0061 0.0033 'International Tables Vol C Tables 4.2.6.8 and 6.1.1.4'
I I -0.4742 1.8119 'International Tables Vol C Tables 4.2.6.8 and 6.1.1.4'

loop_
_geom_angle_atom_site_label_1
_geom_angle_atom_site_label_2
_geom_angle_atom_site_label_3
_geom_angle
C24 C11 C16 120.0(4)
C24 C11 C12 121.5(4)
C16 C11 C12 118.5(5)
C13 C12 C31 121.3(5)
C13 C12 C11 120.1(5)
C31 C12 C11 118.7(4)
C12 C13 C14 120.5(5)
C12 C13 H13 119.7
C14 C13 H13 119.7
C15 C14 C13 120.8(5)
C15 C14 H14 119.6
C13 C14 H14 119.6
C14 C15 C16 120.9(5)
C14 C15 H15 119.5
C16 C15 H15 119.5
C17 C16 C15 122.2(5)
C17 C16 C11 118.8(5)
C15 C16 C11 119.0(5)
C18 C17 C16 121.8(5)
C18 C17 H17 119.1
C16 C17 H17 119.1
C17 C18 C19 121.8(5)
C17 C18 C23 118.8(4)
C19 C18 C23 119.4(5)
C20 C19 C18 119.7(5)
C20 C19 H19 120.1
C18 C19 H19 120.1
C19 C20 C21 122.8(5)
C19 C20 H20 118.6
C21 C20 H20 118.6
C22 C21 C20 119.0(5)
C22 C21 H21 120.5
C20 C21 H21 120.5
C21 C22 C41 120.9(5)
C21 C22 C23 120.4(5)
C41 C22 C23 118.6(4)
C24 C23 C18 119.5(4)
C24 C23 C22 121.8(4)
C18 C23 C22 118.7(4)
C11 C24 C23 121.2(4)
C11 C24 H24 119.4
C23 C24 H24 119.4
C32 C31 C12 177.6(6)
C31 C32 I1 178.9(5)
C32 I1 N51 176.07(18)
C42 C41 C22 175.8(6)
C41 C42 I2 178.3(5)
C42 I2 N61 155.36(15)
C52 N51 C56 117.2(5)
C52 N51 I1 124.8(4)
C56 N51 I1 117.6(4)
N51 C52 C53 123.5(5)
N51 C52 H52 118.3
C53 C52 H52 118.3
C52 C53 C54 119.3(5)
C52 C53 H53 120.3
C54 C53 H53 120.3
C55 C54 C53 116.4(5)
C55 C54 C57 124.7(5)
C53 C54 C57 118.9(5)
C54 C55 C56 120.3(5)
C54 C55 H55 119.9
C56 C55 H55 119.9
N51 C56 C55 123.3(5)
N51 C56 H56 118.3
C55 C56 H56 118.3
C67 C57 C54 124.7(5)
C67 C57 H57 117.7
C54 C57 H57 117.7
C62 N61 C66 116.4(5)
C62 N61 I2 76.1(3)
C66 N61 I2 43.1(3)
N61 C62 C63 123.3(5)
N61 C62 H62 118.3
C63 C62 H62 118.3
C62 C63 C64 120.0(5)
C62 C63 H63 120.0
C64 C63 H63 120.0
C63 C64 C65 116.1(5)
C63 C64 C67 120.4(5)
C65 C64 C67 123.5(5)
C66 C65 C64 118.5(5)
C66 C65 H65 120.7
C64 C65 H65 120.7
N61 C66 C65 125.6(6)
N61 C66 H66 117.2
C65 C66 H66 117.2
C57 C67 C64 125.7(5)
C57 C67 H67 117.1
C64 C67 H67 117.1

loop_
_geom_bond_atom_site_label_1
_geom_bond_atom_site_label_2
_geom_bond_distance
C11 C24 1.375(7)
C11 C16 1.428(7)
C11 C12 1.454(7)
C12 C13 1.358(7)
C12 C31 1.437(7)
C13 C14 1.427(7)
C13 H13 0.9500
C14 C15 1.357(7)
C14 H14 0.9500
C15 C16 1.420(7)
C15 H15 0.9500
C16 C17 1.396(7)
C17 C18 1.384(7)
C17 H17 0.9500
C18 C19 1.425(7)
C18 C23 1.433(6)
C19 C20 1.360(7)
C19 H19 0.9500
C20 C21 1.408(8)
C20 H20 0.9500
C21 C22 1.393(7)
C21 H21 0.9500
C22 C41 1.432(7)
C22 C23 1.436(7)
C23 C24 1.394(6)
C24 H24 0.9500
C31 C32 1.208(7)
C32 I1 2.018(6)
I1 N51 2.775(5)
C41 C42 1.211(7)
C42 I2 2.013(5)
I2 N61 13.594(5)
N51 C52 1.326(7)
N51 C56 1.338(7)
C52 C53 1.384(7)
C52 H52 0.9500
C53 C54 1.410(7)
C53 H53 0.9500
C54 C55 1.378(7)
C54 C57 1.459(7)
C55 C56 1.379(7)
C55 H55 0.9500
C56 H56 0.9500
C57 C67 1.348(8)
C57 H57 0.9500
N61 C62 1.318(7)
N61 C66 1.324(7)
C62 C63 1.386(7)
C62 H62 0.9500
C63 C64 1.390(7)
C63 H63 0.9500
C64 C65 1.407(8)
C64 C67 1.452(7)
C65 C66 1.359(8)
C65 H65 0.9500
C66 H66 0.9500
C67 H67 0.9500

loop_
_geom_torsion_atom_site_label_1
_geom_torsion_atom_site_label_2
_geom_torsion_atom_site_label_3
_geom_torsion_atom_site_label_4
_geom_torsion
C24 C11 C12 C13 -179.1(5)
C16 C11 C12 C13 2.4(7)
C24 C11 C12 C31 1.0(7)
C16 C11 C12 C31 -177.6(5)
C31 C12 C13 C14 178.7(5)
C11 C12 C13 C14 -1.3(8)
C12 C13 C14 C15 -0.1(8)
C13 C14 C15 C16 0.3(8)
C14 C15 C16 C17 -178.8(5)
C14 C15 C16 C11 0.9(8)
C24 C11 C16 C17 -1.1(7)
C12 C11 C16 C17 177.5(5)
C24 C11 C16 C15 179.3(5)
C12 C11 C16 C15 -2.2(7)
C15 C16 C17 C18 -178.3(5)
C11 C16 C17 C18 2.0(8)
C16 C17 C18 C19 179.3(5)
C16 C17 C18 C23 -1.1(7)
C17 C18 C19 C20 -177.9(5)
C23 C18 C19 C20 2.4(7)
C18 C19 C20 C21 -2.1(8)
C19 C20 C21 C22 0.6(8)
C20 C21 C22 C41 -177.9(5)
C20 C21 C22 C23 0.5(8)
C17 C18 C23 C24 -0.8(7)
C19 C18 C23 C24 178.9(5)
C17 C18 C23 C22 179.1(4)
C19 C18 C23 C22 -1.3(7)
C21 C22 C23 C24 179.7(5)
C41 C22 C23 C24 -1.9(7)
C21 C22 C23 C18 -0.2(7)
C41 C22 C23 C18 178.3(4)
C16 C11 C24 C23 -0.8(7)
C12 C11 C24 C23 -179.3(4)
C18 C23 C24 C11 1.7(7)
C22 C23 C24 C11 -178.1(5)
C56 N51 C52 C53 0.3(8)
I1 N51 C52 C53 -172.0(4)
N51 C52 C53 C54 -0.4(9)
C52 C53 C54 C55 1.2(7)
C52 C53 C54 C57 179.3(5)
C53 C54 C55 C56 -1.9(7)
C57 C54 C55 C56 -179.9(5)
C52 N51 C56 C55 -1.1(8)
I1 N51 C56 C55 171.8(4)
C54 C55 C56 N51 1.9(8)
C55 C54 C57 C67 -4.1(8)
C53 C54 C57 C67 177.9(5)
C66 N61 C62 C63 -0.4(8)
I2 N61 C62 C63 15.3(4)
N61 C62 C63 C64 0.0(8)
C62 C63 C64 C65 0.1(7)
C62 C63 C64 C67 -178.6(5)
C63 C64 C65 C66 0.2(7)
C67 C64 C65 C66 178.9(5)
C62 N61 C66 C65 0.7(9)
I2 N61 C66 C65 -21.8(4)
C64 C65 C66 N61 -0.7(9)
C54 C57 C67 C64 180.0(4)
C63 C64 C67 C57 168.9(5)
C65 C64 C67 C57 -9.7(8)
